data_7216891
loop_
_publ_author_name
'Anelli, Pier Lucio'
'Brocchetta, Marino'
'Maffezzoni, (the late) Costantino'
'Paoli, Paola'
'Rossi, Patrizia'
'Uggeri, Fulvio'
'Visigalli, Massimo'

_publ_section_title
;
 Syntheses and X-ray crystal structures of derivatives of
 2,2&#x2032;,4,4&#x2032;,6,6&#x2032;-hexaiodobiphenyl
;
_journal_issue 10
_journal_name_full 'Journal of the Chemical Society, Perkin Transactions 1'
_journal_page_first 1175
_journal_paper_doi 10.1039/b009666k
_journal_year 2001
_chemical_formula_moiety 'C20 H20 I6 O4'
_chemical_formula_sum 'C20 H20 I6 O4'
_chemical_formula_weight 1085.76
_chemical_name_systematic
;
3,3',5,5'-tetraethoxy-2,2',4,4',6,6'-hexaiodo-1,1'-biphenyl
;
_space_group_IT_number 15
_symmetry_cell_setting monoclinic
_symmetry_space_group_name_Hall '-C 2yc'
_symmetry_space_group_name_H-M 'C 1 2/c 1'
_atom_sites_solution_hydrogens geom
_atom_sites_solution_primary direct
_atom_sites_solution_secondary difmap
_audit_creation_method SHELXL-97
_cell_angle_alpha 90.00
_cell_angle_beta 124.92(7)
_cell_angle_gamma 90.00
_cell_formula_units_Z 8
_cell_length_a 33.10(3)
_cell_length_b 9.30(2)
_cell_length_c 24.230(10)
_cell_measurement_reflns_used 25
_cell_measurement_temperature 298
_cell_measurement_theta_max 14
_cell_measurement_theta_min 10
_cell_volume 6116(15)
_computing_cell_refinement 'NONIUS CAD4'
_computing_data_collection 'NONIUS CAD4'
_computing_data_reduction 'NONIUS CAD4'
_computing_molecular_graphics 'ORTEP (Johnson, 1971)'
_computing_publication_material 'PARST (Nardelli, 1983)'
_computing_structure_refinement 'SHELXL-97 (Sheldrick, 1997)'
_computing_structure_solution 'SIR97 (Altomare et al. 1994)'
_diffrn_ambient_temperature 298
_diffrn_measured_fraction_theta_full 0.826
_diffrn_measured_fraction_theta_max 0.826
_diffrn_measurement_device_type 'NONIUS CAD4'
_diffrn_measurement_method '\q/2\q method'
_diffrn_radiation_monochromator graphite
_diffrn_radiation_source 'fine-focus sealed tube'
_diffrn_radiation_type MoK\a
_diffrn_radiation_wavelength 0.71069
_diffrn_reflns_av_R_equivalents 0.0890
_diffrn_reflns_av_sigmaI/netI 0.0938
_diffrn_reflns_limit_h_max 29
_diffrn_reflns_limit_h_min -35
_diffrn_reflns_limit_k_max 10
_diffrn_reflns_limit_k_min 0
_diffrn_reflns_limit_l_max 26
_diffrn_reflns_limit_l_min 0
_diffrn_reflns_number 3382
_diffrn_reflns_theta_full 22.47
_diffrn_reflns_theta_max 22.47
_diffrn_reflns_theta_min 2.70
_diffrn_standards_interval_time 60
_diffrn_standards_number 3
_exptl_absorpt_coefficient_mu 6.116
_exptl_absorpt_correction_type refdelf
_exptl_absorpt_process_details 'DIFABS (Walker and Stuart)'
_exptl_crystal_colour white
_exptl_crystal_density_diffrn 2.358
_exptl_crystal_density_method 'not measured'
_exptl_crystal_description parallepiped
_exptl_crystal_F_000 3920
_exptl_crystal_size_max 0.5
_exptl_crystal_size_mid 0.4
_exptl_crystal_size_min 0.3
_refine_diff_density_max 1.394
_refine_diff_density_min -1.702
_refine_diff_density_rms 0.279
_refine_ls_extinction_method none
_refine_ls_goodness_of_fit_ref 1.034
_refine_ls_hydrogen_treatment refall
_refine_ls_matrix_type full
_refine_ls_number_parameters 172
_refine_ls_number_reflns 3285
_refine_ls_number_restraints 0
_refine_ls_restrained_S_all 1.034
_refine_ls_R_factor_all 0.1311
_refine_ls_R_factor_gt 0.0974
_refine_ls_shift/su_max 0.000
_refine_ls_shift/su_mean 0.000
_refine_ls_structure_factor_coef Fsqd
_refine_ls_weighting_details 'calc w=1/[\s^2^(Fo^2^)+(0.1177P)^2^+345.7485P] where  P=(Fo^2^+2Fc^2^)/3''
_refine_ls_weighting_scheme calc
_refine_ls_wR_factor_gt 0.2147
_refine_ls_wR_factor_ref 0.2391
_reflns_number_gt 2289
_reflns_number_total 3285
_reflns_threshold_expression >2sigma(I)
_cod_data_source_file b009666k.txt
_cod_data_source_block 2
_cod_original_cell_volume 6116(14)
_cod_original_sg_symbol_H-M 'C 2/c'
_cod_database_code 7216891

loop_
_symmetry_equiv_pos_as_xyz
'x, y, z'
'-x, y, -z+1/2'
'x+1/2, y+1/2, z'
'-x+1/2, y+1/2, -z+1/2'
'-x, -y, -z'
'x, -y, z-1/2'
'-x+1/2, -y+1/2, -z'
'x+1/2, -y+1/2, z-1/2'

loop_
_atom_site_label
_atom_site_type_symbol
_atom_site_fract_x
_atom_site_fract_y
_atom_site_fract_z
_atom_site_U_iso_or_equiv
_atom_site_adp_type
_atom_site_occupancy
_atom_site_symmetry_multiplicity
_atom_site_calc_flag
_atom_site_refinement_flags
I1 I 0.43036(8) 0.4321(3) 0.21317(11) 0.0607(7) Uani 1 1 d .
I2 I 0.21108(7) 0.4252(3) 0.01675(13) 0.0621(7) Uani 1 1 d .
I3 I 0.33716(9) 0.5585(3) -0.08002(12) 0.0725(8) Uani 1 1 d .
I4 I 0.42689(8) 0.1969(2) 0.05931(14) 0.0660(8) Uani 1 1 d .
I5 I 0.58997(8) 0.6151(3) 0.14511(13) 0.0631(8) Uani 1 1 d .
I6 I 0.40071(8) 0.8249(2) 0.09311(14) 0.0621(8) Uani 1 1 d .
O1 O 0.3167(7) 0.411(2) 0.1514(10) 0.047(5) Uani 1 1 d .
O2 O 0.2446(7) 0.520(2) -0.0778(9) 0.049(6) Uani 1 1 d .
O3 O 0.5294(7) 0.327(2) 0.1054(10) 0.049(6) Uani 1 1 d .
O4 O 0.5088(7) 0.817(2) 0.1314(9) 0.044(5) Uani 1 1 d .
C1 C 0.3692(8) 0.452(3) 0.1145(12) 0.025(6) Uiso 1 1 d .
C2 C 0.3220(9) 0.439(3) 0.1030(13) 0.027(6) Uiso 1 1 d .
C3 C 0.2809(10) 0.463(3) 0.0374(15) 0.045(8) Uiso 1 1 d .
C4 C 0.2846(9) 0.507(3) -0.0138(13) 0.029(6) Uiso 1 1 d .
C5 C 0.3304(9) 0.510(3) -0.0056(14) 0.034(7) Uiso 1 1 d .
C6 C 0.3744(9) 0.491(3) 0.0656(14) 0.034(7) Uiso 1 1 d .
C7 C 0.4230(10) 0.516(3) 0.0801(15) 0.042(8) Uiso 1 1 d .
C8 C 0.4527(9) 0.411(3) 0.0824(13) 0.031(6) Uiso 1 1 d .
C9 C 0.5002(10) 0.436(3) 0.0998(15) 0.045(8) Uiso 1 1 d .
C10 C 0.5195(9) 0.571(3) 0.1177(12) 0.027(6) Uiso 1 1 d .
C11 C 0.4912(10) 0.680(3) 0.1149(14) 0.037(7) Uiso 1 1 d .
C12 C 0.4430(9) 0.659(3) 0.0958(13) 0.030(7) Uiso 1 1 d .
C13 C 0.3162(15) 0.266(4) 0.166(2) 0.081(12) Uiso 1 1 d .
H13A H 0.2875 0.2195 0.1283 0.07(2) Uiso 1 1 calc R
H13B H 0.3453 0.2188 0.1746 0.07(2) Uiso 1 1 calc R
C14 C 0.3153(19) 0.253(6) 0.223(2) 0.132(19) Uiso 1 1 d .
H14A H 0.3154 0.1525 0.2330 0.07(2) Uiso 1 1 calc R
H14B H 0.2861 0.2973 0.2145 0.07(2) Uiso 1 1 calc R
H14C H 0.3438 0.2984 0.2609 0.07(2) Uiso 1 1 calc R
C15 C 0.2285(13) 0.672(4) -0.0898(18) 0.068(10) Uiso 1 1 d .
H15A H 0.2552 0.7349 -0.0800 0.07(2) Uiso 1 1 calc R
H15B H 0.2175 0.6997 -0.0619 0.07(2) Uiso 1 1 calc R
C16 C 0.1863(15) 0.680(4) -0.164(2) 0.089(13) Uiso 1 1 d .
H16A H 0.1739 0.7765 -0.1750 0.07(2) Uiso 1 1 calc R
H16B H 0.1605 0.6159 -0.1728 0.07(2) Uiso 1 1 calc R
H16C H 0.1979 0.6524 -0.1907 0.07(2) Uiso 1 1 calc R
C17 C 0.5269(13) 0.292(4) 0.0457(18) 0.067(10) Uiso 1 1 d .
H17A H 0.5402 0.3709 0.0345 0.07(2) Uiso 1 1 calc R
H17B H 0.4928 0.2781 0.0083 0.07(2) Uiso 1 1 calc R
C18 C 0.5559(13) 0.157(4) 0.057(2) 0.077(12) Uiso 1 1 d .
H18A H 0.5538 0.1343 0.0163 0.07(2) Uiso 1 1 calc R
H18B H 0.5426 0.0786 0.0673 0.07(2) Uiso 1 1 calc R
H18C H 0.5898 0.1713 0.0930 0.07(2) Uiso 1 1 calc R
C19 C 0.5366(13) 0.857(4) 0.2041(18) 0.066(10) Uiso 1 1 d .
H19A H 0.5148 0.8539 0.2186 0.07(2) Uiso 1 1 calc R
H19B H 0.5631 0.7891 0.2309 0.07(2) Uiso 1 1 calc R
C20 C 0.5565(17) 0.998(5) 0.214(2) 0.105(15) Uiso 1 1 d .
H20A H 0.5741 1.0228 0.2611 0.07(2) Uiso 1 1 calc R
H20B H 0.5303 1.0656 0.1880 0.07(2) Uiso 1 1 calc R
H20C H 0.5787 1.0008 0.2008 0.07(2) Uiso 1 1 calc R

loop_
_atom_site_aniso_label
_atom_site_aniso_U_11
_atom_site_aniso_U_22
_atom_site_aniso_U_33
_atom_site_aniso_U_23
_atom_site_aniso_U_13
_atom_site_aniso_U_12
I1 0.0483(12) 0.0692(16) 0.0467(14) 0.0024(13) 0.0167(11) -0.0036(12)
I2 0.0427(12) 0.0585(15) 0.0880(18) 0.0026(14) 0.0392(13) -0.0006(11)
I3 0.0653(15) 0.106(2) 0.0555(15) 0.0051(15) 0.0400(13) 0.0024(15)
I4 0.0596(14) 0.0346(13) 0.108(2) -0.0109(13) 0.0506(15) -0.0052(11)
I5 0.0425(12) 0.0773(17) 0.0746(17) -0.0031(14) 0.0366(12) -0.0080(12)
I6 0.0584(13) 0.0337(12) 0.102(2) 0.0007(13) 0.0509(14) 0.0047(11)
O1 0.047(11) 0.031(12) 0.048(13) 0.004(10) 0.019(10) 0.003(10)
O2 0.063(13) 0.037(12) 0.018(11) -0.024(10) 0.007(10) -0.016(10)
O3 0.048(11) 0.067(14) 0.045(13) 0.017(11) 0.034(11) 0.041(11)
O4 0.044(11) 0.042(12) 0.040(13) -0.002(10) 0.020(10) -0.009(10)

loop_
_atom_type_symbol
_atom_type_description
_atom_type_scat_dispersion_real
_atom_type_scat_dispersion_imag
_atom_type_scat_source
C C 0.0033 0.0016 'International Tables Vol C Tables 4.2.6.8 and 6.1.1.4'
H H 0.0000 0.0000 'International Tables Vol C Tables 4.2.6.8 and 6.1.1.4'
O O 0.0106 0.0060 'International Tables Vol C Tables 4.2.6.8 and 6.1.1.4'
I I -0.4742 1.8119 'International Tables Vol C Tables 4.2.6.8 and 6.1.1.4'

loop_
_geom_angle_atom_site_label_1
_geom_angle_atom_site_label_2
_geom_angle_atom_site_label_3
_geom_angle
C2 O1 C13 117(3)
C4 O2 C15 109(2)
C9 O3 C17 116(2)
C11 O4 C19 117(2)
C6 C1 C2 122(2)
C6 C1 I1 120.4(18)
C2 C1 I1 117.1(18)
O1 C2 C3 121(2)
O1 C2 C1 122(2)
C3 C2 C1 117(2)
C4 C3 C2 123(3)
C4 C3 I2 119(2)
C2 C3 I2 118(2)
O2 C4 C3 122(2)
O2 C4 C5 115(2)
C3 C4 C5 121(2)
C4 C5 C6 115(2)
C4 C5 I3 123.0(19)
C6 C5 I3 122.0(18)
C1 C6 C7 121(2)
C1 C6 C5 121(2)
C7 C6 C5 118(2)
C8 C7 C12 116(2)
C8 C7 C6 124(3)
C12 C7 C6 119(3)
C7 C8 C9 124(3)
C7 C8 I4 119.4(19)
C9 C8 I4 117(2)
O3 C9 C10 119(2)
O3 C9 C8 121(3)
C10 C9 C8 120(3)
C11 C10 C9 119(2)
C11 C10 I5 119.1(19)
C9 C10 I5 122(2)
C10 C11 O4 121(2)
C10 C11 C12 122(3)
O4 C11 C12 116(2)
C11 C12 C7 119(2)
C11 C12 I6 122(2)
C7 C12 I6 119.0(18)
C14 C13 O1 111(4)
O2 C15 C16 105(3)
O3 C17 C18 110(3)
C20 C19 O4 110(3)

loop_
_geom_bond_atom_site_label_1
_geom_bond_atom_site_label_2
_geom_bond_distance
I1 C1 2.08(2)
I2 C3 2.09(3)
I3 C5 1.99(3)
I4 C8 2.11(3)
I5 C10 2.07(2)
I6 C12 2.06(3)
O1 C2 1.31(3)
O1 C13 1.40(4)
O2 C4 1.35(3)
O2 C15 1.47(4)
O3 C9 1.36(3)
O3 C17 1.44(4)
O4 C11 1.37(3)
O4 C19 1.49(4)
C1 C6 1.34(3)
C1 C2 1.42(3)
C2 C3 1.40(4)
C3 C4 1.38(4)
C4 C5 1.41(3)
C5 C6 1.50(4)
C6 C7 1.46(4)
C7 C8 1.36(4)
C7 C12 1.44(4)
C8 C9 1.39(4)
C9 C10 1.36(4)
C10 C11 1.36(4)
C11 C12 1.40(4)
C13 C14 1.40(6)
C15 C16 1.52(5)
C17 C18 1.51(5)
C19 C20 1.42(5)
